data_7042031
loop_
_publ_author_name
'Shen, Yunjun'
'Pan, Yani'
'Zhang, Kang'
'Liang, Xuewei'
'Liu, Jiyong'
'Spingler, Bernhard'
'Duttwyler, Simon'

_publ_section_title
;
 B-H functionalization of the monocarba-closo-dodecaborate anion by
 rhodium and iridium catalysis.
;
_journal_issue 10
_journal_name_full 'Dalton transactions (Cambridge, England : 2003)'
_journal_page_first 3135
_journal_page_last 3140
_journal_paper_doi 10.1039/c7dt00269f
_journal_volume 46
_journal_year 2017
_chemical_formula_moiety 'C26 H48 B11 Br N O9, C8 H20 N'
_chemical_formula_sum 'C34 H68 B11 Br N2 O9'
_chemical_formula_weight 847.72
_chemical_name_systematic
;
 ? 
;
_space_group_crystal_system monoclinic
_space_group_IT_number 14
_space_group_name_Hall '-P 2ybc'
_space_group_name_H-M_alt 'P 1 21/c 1'
_symmetry_space_group_name_Hall '-P 2ybc'
_symmetry_space_group_name_H-M 'P 1 21/c 1'
_atom_sites_solution_hydrogens geom
_atom_sites_solution_primary direct
_atom_sites_solution_secondary difmap
_audit_creation_date 2016-06-14
_audit_creation_method
;
Olex2 1.2
(compiled 2014.03.20 svn.r2914 for OlexSys, GUI svn.r4816)
;
_audit_update_record
;
2016-10-28 deposited with the CCDC.
2017-02-10 downloaded from the CCDC.
;
_cell_angle_alpha 90.00
_cell_angle_beta 129.407(5)
_cell_angle_gamma 90.00
_cell_formula_units_Z 4
_cell_length_a 15.7123(11)
_cell_length_b 18.5073(11)
_cell_length_c 21.4306(19)
_cell_measurement_reflns_used 2944
_cell_measurement_temperature 293(2)
_cell_measurement_theta_max 29.4333
_cell_measurement_theta_min 2.9049
_cell_volume 4815.1(7)
_computing_cell_refinement
;
CrysAlisPro, Agilent Technologies,
Version 1.171.35.11 (release 16-05-2011 CrysAlis171 .NET)
(compiled May 16 2011,17:55:39)
;
_computing_data_collection
;
CrysAlisPro, Agilent Technologies,
Version 1.171.35.11 (release 16-05-2011 CrysAlis171 .NET)
(compiled May 16 2011,17:55:39)
;
_computing_data_reduction
;
CrysAlisPro, Agilent Technologies,
Version 1.171.35.11 (release 16-05-2011 CrysAlis171 .NET)
(compiled May 16 2011,17:55:39)
;
_computing_molecular_graphics 'Olex2 (Dolomanov et al., 2009)'
_computing_publication_material 'Olex2 (Dolomanov et al., 2009)'
_computing_structure_refinement 'ShelXL (Sheldrick, 2008)'
_computing_structure_solution 'ShelXS (Sheldrick, 2008)'
_diffrn_ambient_temperature 293.15
_diffrn_detector_area_resol_mean 10.3592
_diffrn_measured_fraction_theta_full 0.985
_diffrn_measured_fraction_theta_max 0.985
_diffrn_measurement_device_type 'Xcalibur, Atlas, Gemini ultra'
_diffrn_measurement_method '\w scans'
_diffrn_orient_matrix_UB_11 -0.0243696000
_diffrn_orient_matrix_UB_12 -0.0092672000
_diffrn_orient_matrix_UB_13 -0.0372719000
_diffrn_orient_matrix_UB_21 0.0218892000
_diffrn_orient_matrix_UB_22 -0.0335349000
_diffrn_orient_matrix_UB_23 0.0001515000
_diffrn_orient_matrix_UB_31 -0.0315873000
_diffrn_orient_matrix_UB_32 -0.0160773000
_diffrn_orient_matrix_UB_33 0.0211047000
_diffrn_radiation_monochromator graphite
_diffrn_radiation_type MoK\a
_diffrn_radiation_wavelength 0.71073
_diffrn_reflns_av_R_equivalents 0.0482
_diffrn_reflns_av_unetI/netI 0.0736
_diffrn_reflns_limit_h_max 18
_diffrn_reflns_limit_h_min -15
_diffrn_reflns_limit_k_max 18
_diffrn_reflns_limit_k_min -22
_diffrn_reflns_limit_l_max 25
_diffrn_reflns_limit_l_min -24
_diffrn_reflns_number 19449
_diffrn_reflns_theta_full 25.35
_diffrn_reflns_theta_max 25.35
_diffrn_reflns_theta_min 3.22
_diffrn_source 'Enhance (Mo) X-ray Source'
_exptl_absorpt_coefficient_mu 0.900
_exptl_absorpt_correction_T_max 1.00000
_exptl_absorpt_correction_T_min 0.90143
_exptl_absorpt_correction_type multi-scan
_exptl_absorpt_process_details
;
CrysAlisPro, Agilent Technologies,
Version 1.171.35.11 (release 16-05-2011 CrysAlis171 .NET)
(compiled May 16 2011,17:55:39)
Empirical absorption correction using spherical harmonics,
 implemented in SCALE3 ABSPACK scaling algorithm.
;
_exptl_crystal_colour colourless
_exptl_crystal_colour_primary colourless
_exptl_crystal_density_diffrn 1.169
_exptl_crystal_density_method 'not measured'
_exptl_crystal_description block
_exptl_crystal_F_000 1792
_exptl_crystal_size_max 0.48
_exptl_crystal_size_mid 0.46
_exptl_crystal_size_min 0.4
_refine_diff_density_max 0.632
_refine_diff_density_min -0.289
_refine_diff_density_rms 0.056
_refine_ls_extinction_method none
_refine_ls_goodness_of_fit_ref 1.028
_refine_ls_hydrogen_treatment constr
_refine_ls_matrix_type full
_refine_ls_number_parameters 522
_refine_ls_number_reflns 8676
_refine_ls_number_restraints 120
_refine_ls_restrained_S_all 1.064
_refine_ls_R_factor_all 0.1663
_refine_ls_R_factor_gt 0.0834
_refine_ls_shift/su_max 0.000
_refine_ls_shift/su_mean 0.000
_refine_ls_structure_factor_coef Fsqd
_refine_ls_weighting_details 'calc w=1/[\s^2^(Fo^2^)+(0.1298P)^2^+2.0492P] where P=(Fo^2^+2Fc^2^)/3'
_refine_ls_weighting_scheme calc
_refine_ls_wR_factor_gt 0.2160
_refine_ls_wR_factor_ref 0.2746
_reflns_number_gt 4243
_reflns_number_total 8676
_reflns_threshold_expression >2sigma(I)
_cod_data_source_file c7dt00269f2.cif
_cod_data_source_block 160613_sd_1
_cod_depositor_comments 'Adding full bibliography for 7042023--7042033.cif.'
_cod_original_cell_volume 4815.1(6)
_cod_database_code 7042031
_chemical_oxdiff_formula 'c10 h10 n2 o7 Br1 b1'
_reflns_odcompleteness_completeness 99.49
_reflns_odcompleteness_iscentric 1
_reflns_odcompleteness_theta 26.32
_olex2_refinement_description
;
1. Fixed Uiso
 At 1.2 times of:
  All B(H) groups, All C(H) groups, All C(H,H) groups
 At 1.5 times of:
  All C(H,H,H) groups
2. Restrained distances
 O9-C25
 1.53 with sigma of 0.02
 C25-C26
 1.53 with sigma of 0.02
 O7-C20
 1.53 with sigma of 0.02
 C20-C21
 1.53 with sigma of 0.02
 O9-C26
 2.53 with sigma of 0.04
 O7-C21
 2.53 with sigma of 0.04
3. Uiso/Uaniso restraints and constraints
C22 \\sim O2 \\sim O3 \\sim C8 \\sim C9 \\sim C10 \\sim C11 \\sim O8 \\sim O9
\\sim C23 \\sim C24 \\sim C25 \\sim C26 \\sim C3 \\sim C4 \\sim C5 \\sim C6
\\sim O6 \\sim O7 \\sim C18 \\sim C19 \\sim C20 \\sim C21: within 1.7A with
sigma of 0.01 and sigma for terminal atoms of 0.02
4.a Secondary CH2 refined with riding coordinates:
 C3(H3A,H3B), C4(H4A,H4B), C5(H5A,H5B), C6(H6A,H6B), C7(H7A,H7B), C8(H8A,H8B),
 C10(H10A,H10B), C12(H12A,H12B), C13(H13A,H13B), C15(H15A,H15B), C20(H20A,H20B),
  C22(H22A,H22B), C23(H23A,H23B), C25(H25A,H25B), C27(H27A,H27B), C29(H29A,
 H29B), C31(H31A,H31B), C33(H33A,H33B)
4.b Aromatic/amide H refined with riding coordinates:
 C17(H17), C18(H18)
4.c Idealised Me refined as rotating group:
 C11(H11A,H11B,H11C), C16(H16A,H16B,H16C), C21(H21A,H21B,H21C), C26(H26A,H26B,
 H26C), C28(H28A,H28B,H28C), C30(H30A,H30B,H30C), C32(H32A,H32B,H32C), C34(H34A,
 H34B,H34C)
4.d Boron cage BH refined with riding coordinates:
 B5(H5), B6(H6), B7(H7), B8(H8), B9(H9), B10(H10)
;

loop_
_space_group_symop_id
_space_group_symop_operation_xyz
1 'x, y, z'
2 '-x, y+1/2, -z+1/2'
3 '-x, -y, -z'
4 'x, -y-1/2, z-1/2'

loop_
_atom_site_label
_atom_site_type_symbol
_atom_site_fract_x
_atom_site_fract_y
_atom_site_fract_z
_atom_site_U_iso_or_equiv
_atom_site_adp_type
_atom_site_occupancy
_atom_site_calc_flag
_atom_site_refinement_flags_posn
Br1 Br 0.29595(6) 0.44313(3) 0.35562(5) 0.1054(4) Uani 1 d .
O1 O 0.2976(3) 0.09773(19) 0.1889(3) 0.0825(11) Uani 1 d .
O2 O -0.0782(5) 0.0859(4) 0.0713(5) 0.171(3) Uani 1 d .
O3 O -0.1667(3) 0.1558(2) 0.0919(3) 0.1008(13) Uani 1 d .
O4 O 0.3284(5) 0.0044(2) 0.4105(3) 0.1211(17) Uani 1 d .
O5 O 0.3943(4) 0.06374(19) 0.5221(3) 0.0858(11) Uani 1 d .
O6 O 0.8289(6) 0.2388(4) 0.4346(6) 0.196(3) Uani 1 d .
O7 O 0.7633(4) 0.1444(4) 0.4451(5) 0.186(3) Uani 1 d D
O8 O 0.0641(6) 0.2978(3) -0.1050(3) 0.149(2) Uani 1 d .
O9 O 0.1017(7) 0.4090(4) -0.0918(3) 0.189(3) Uani 1 d D
N1 N 0.3826(4) 0.1497(3) 0.1501(3) 0.0752(12) Uani 1 d .
C1 C 0.3288(3) 0.2221(2) 0.2203(3) 0.0524(11) Uani 1 d .
C2 C 0.3354(4) 0.1530(3) 0.1845(3) 0.0584(12) Uani 1 d .
C3 C 0.3872(6) 0.0787(4) 0.1212(5) 0.1021(19) Uani 1 d .
H3A H 0.3138 0.0612 0.0775 0.122 Uiso 1 calc R
H3B H 0.4243 0.0435 0.1646 0.122 Uiso 1 calc R
C4 C 0.4513(8) 0.0921(5) 0.0923(6) 0.137(2) Uani 1 d .
H4A H 0.5299 0.0878 0.1362 0.164 Uiso 1 calc R
H4B H 0.4300 0.0586 0.0497 0.164 Uiso 1 calc R
C5 C 0.4212(10) 0.1666(6) 0.0617(7) 0.158(3) Uani 1 d .
H5A H 0.3484 0.1686 0.0092 0.190 Uiso 1 calc R
H5B H 0.4741 0.1873 0.0574 0.190 Uiso 1 calc R
C6 C 0.4238(8) 0.2064(5) 0.1268(5) 0.128(2) Uani 1 d .
H6A H 0.4979 0.2213 0.1723 0.153 Uiso 1 calc R
H6B H 0.3758 0.2483 0.1044 0.153 Uiso 1 calc R
C7 C 0.1058(4) 0.1775(3) 0.1514(3) 0.0711(14) Uani 1 d .
H7A H 0.0870 0.1736 0.0988 0.085 Uiso 1 calc R
H7B H 0.1303 0.1303 0.1766 0.085 Uiso 1 calc R
C8 C 0.0052(4) 0.1968(3) 0.1396(4) 0.0874(17) Uani 1 d .
H8A H -0.0236 0.2418 0.1097 0.105 Uiso 1 calc R
H8B H 0.0251 0.2052 0.1921 0.105 Uiso 1 calc R
C9 C -0.0838(5) 0.1416(4) 0.0963(5) 0.0968(18) Uani 1 d .
C10 C -0.2571(5) 0.1035(4) 0.0503(5) 0.108(2) Uani 1 d .
H10A H -0.2296 0.0556 0.0728 0.129 Uiso 1 calc R
H10B H -0.2929 0.1020 -0.0068 0.129 Uiso 1 calc R
C11 C -0.3352(6) 0.1274(4) 0.0621(5) 0.122(3) Uani 1 d .
H11A H -0.3987 0.0965 0.0323 0.183 Uiso 1 calc GR
H11B H -0.3576 0.1762 0.0432 0.183 Uiso 1 calc GR
H11C H -0.3004 0.1253 0.1185 0.183 Uiso 1 calc GR
C12 C 0.3432(4) 0.1288(3) 0.3394(3) 0.0657(13) Uani 1 d .
H12A H 0.2749 0.1024 0.3018 0.079 Uiso 1 calc R
H12B H 0.4008 0.1024 0.3446 0.079 Uiso 1 calc R
C13 C 0.3697(6) 0.1303(3) 0.4197(4) 0.0876(17) Uani 1 d .
H13A H 0.3206 0.1644 0.4171 0.105 Uiso 1 calc R
H13B H 0.4442 0.1482 0.4595 0.105 Uiso 1 calc R
C14 C 0.3605(5) 0.0593(3) 0.4479(4) 0.0772(15) Uani 1 d .
C15 C 0.3864(6) -0.0003(3) 0.5561(4) 0.099(2) Uani 1 d .
H15A H 0.4215 -0.0404 0.5512 0.118 Uiso 1 calc R
H15B H 0.3096 -0.0125 0.5270 0.118 Uiso 1 calc R
C16 C 0.4406(7) 0.0122(4) 0.6418(5) 0.108(2) Uani 1 d .
H16A H 0.4087 0.0539 0.6467 0.162 Uiso 1 calc GR
H16B H 0.5179 0.0202 0.6713 0.162 Uiso 1 calc GR
H16C H 0.4305 -0.0293 0.6634 0.162 Uiso 1 calc GR
C17 C 0.5561(4) 0.2077(3) 0.3574(4) 0.0782(16) Uani 1 d .
H17 H 0.5570 0.1576 0.3606 0.094 Uiso 1 calc R
C18 C 0.6485(6) 0.2423(5) 0.3880(7) 0.169(4) Uani 1 d .
H18 H 0.6475 0.2925 0.3884 0.203 Uiso 1 calc R
C19 C 0.7552(7) 0.2053(6) 0.4223(8) 0.167(3) Uani 1 d .
C20 C 0.8716(8) 0.1053(7) 0.4810(10) 0.213(5) Uani 1 d D
H20A H 0.9330 0.1388 0.5089 0.256 Uiso 1 calc R
H20B H 0.8863 0.0677 0.5183 0.256 Uiso 1 calc R
C21 C 0.8523(13) 0.0742(9) 0.4098(12) 0.267(8) Uani 1 d D
H21A H 0.7966 0.1017 0.3627 0.401 Uiso 1 calc GR
H21B H 0.8283 0.0251 0.4028 0.401 Uiso 1 calc GR
H21C H 0.9194 0.0757 0.4173 0.401 Uiso 1 calc GR
C22 C 0.1749(5) 0.2898(3) 0.0650(3) 0.0796(15) Uani 1 d .
H22A H 0.2057 0.2512 0.0543 0.096 Uiso 1 calc R
H22B H 0.1002 0.2758 0.0408 0.096 Uiso 1 calc R
C23 C 0.1683(6) 0.3501(4) 0.0247(4) 0.0962(18) Uani 1 d .
H23A H 0.2430 0.3642 0.0489 0.115 Uiso 1 calc R
H23B H 0.1376 0.3888 0.0355 0.115 Uiso 1 calc R
C24 C 0.1047(7) 0.3473(5) -0.0637(4) 0.110(2) Uani 1 d .
C25 C 0.0574(12) 0.4142(8) -0.1808(6) 0.208(5) Uani 1 d D
H25A H 0.1038 0.4439 -0.1856 0.250 Uiso 1 calc R
H25B H 0.0469 0.3671 -0.2045 0.250 Uiso 1 calc R
C26 C -0.0415(14) 0.4476(9) -0.2122(8) 0.277(9) Uani 1 d D
H26A H -0.0694 0.4283 -0.1867 0.416 Uiso 1 calc GR
H26B H -0.0938 0.4390 -0.2693 0.416 Uiso 1 calc GR
H26C H -0.0298 0.4986 -0.2023 0.416 Uiso 1 calc GR
B1 B 0.4446(4) 0.2492(3) 0.3155(4) 0.0609(14) Uani 1 d .
B2 B 0.3312(4) 0.2056(3) 0.3031(3) 0.0541(13) Uani 1 d .
B3 B 0.2058(4) 0.2328(3) 0.2048(3) 0.0544(13) Uani 1 d .
B4 B 0.2426(5) 0.2931(3) 0.1592(4) 0.0652(15) Uani 1 d .
B5 B 0.3886(5) 0.3042(3) 0.2286(4) 0.0647(15) Uani 1 d .
H5 H 0.4353 0.3138 0.2071 0.078 Uiso 1 calc R
B6 B 0.4269(5) 0.3449(3) 0.3163(4) 0.0666(15) Uani 1 d .
H6 H 0.4982 0.3814 0.3523 0.080 Uiso 1 calc R
B7 B 0.3926(4) 0.2855(3) 0.3625(4) 0.0592(14) Uani 1 d .
H7 H 0.4414 0.2835 0.4284 0.071 Uiso 1 calc R
B8 B 0.2469(5) 0.2754(3) 0.2951(4) 0.0621(14) Uani 1 d .
H8 H 0.2007 0.2672 0.3173 0.075 Uiso 1 calc R
B9 B 0.1920(5) 0.3276(3) 0.2073(4) 0.0670(16) Uani 1 d .
H9 H 0.1101 0.3528 0.1725 0.080 Uiso 1 calc R
B10 B 0.3041(5) 0.3704(3) 0.2214(4) 0.0690(16) Uani 1 d .
H10 H 0.2947 0.4238 0.1952 0.083 Uiso 1 calc R
B11 B 0.3075(5) 0.3598(3) 0.3039(4) 0.0653(15) Uani 1 d .
N2 N 0.1351(5) -0.1183(3) 0.1918(4) 0.1019(17) Uani 1 d .
C27 C 0.2014(10) -0.1837(5) 0.2318(7) 0.156(4) Uani 1 d .
H27A H 0.2263 -0.2014 0.2032 0.187 Uiso 1 calc R
H27B H 0.1560 -0.2209 0.2295 0.187 Uiso 1 calc R
C28 C 0.3041(13) -0.1692(9) 0.3224(9) 0.237(7) Uani 1 d .
H28A H 0.3418 -0.1267 0.3257 0.356 Uiso 1 calc GR
H28B H 0.3531 -0.2099 0.3433 0.356 Uiso 1 calc GR
H28C H 0.2801 -0.1622 0.3535 0.356 Uiso 1 calc GR
C29 C 0.0864(9) -0.0900(6) 0.2295(7) 0.158(4) Uani 1 d .
H29A H 0.0351 -0.0513 0.1961 0.190 Uiso 1 calc R
H29B H 0.1450 -0.0698 0.2821 0.190 Uiso 1 calc R
C30 C 0.0269(14) -0.1476(8) 0.2392(11) 0.259(9) Uani 1 d .
H30A H -0.0464 -0.1536 0.1890 0.389 Uiso 1 calc GR
H30B H 0.0233 -0.1333 0.2805 0.389 Uiso 1 calc GR
H30C H 0.0661 -0.1925 0.2541 0.389 Uiso 1 calc GR
C31 C 0.0388(9) -0.1425(5) 0.1046(7) 0.147(3) Uani 1 d .
H31A H 0.0689 -0.1609 0.0798 0.176 Uiso 1 calc R
H31B H 0.0002 -0.1819 0.1069 0.176 Uiso 1 calc R
C32 C -0.0408(13) -0.0853(8) 0.0530(8) 0.237(7) Uani 1 d .
H32A H -0.0880 -0.1010 -0.0022 0.355 Uiso 1 calc GR
H32B H -0.0021 -0.0425 0.0585 0.355 Uiso 1 calc GR
H32C H -0.0843 -0.0751 0.0691 0.355 Uiso 1 calc GR
C33 C 0.1934(10) -0.0555(4) 0.1925(7) 0.154(4) Uani 1 d .
H33A H 0.2481 -0.0386 0.2475 0.185 Uiso 1 calc R
H33B H 0.1414 -0.0167 0.1611 0.185 Uiso 1 calc R
C34 C 0.2528(13) -0.0762(7) 0.1555(9) 0.200(6) Uani 1 d .
H34A H 0.1980 -0.0876 0.0993 0.299 Uiso 1 calc GR
H34B H 0.2997 -0.1173 0.1837 0.299 Uiso 1 calc GR
H34C H 0.2961 -0.0360 0.1615 0.299 Uiso 1 calc GR

loop_
_atom_site_aniso_label
_atom_site_aniso_U_11
_atom_site_aniso_U_22
_atom_site_aniso_U_33
_atom_site_aniso_U_23
_atom_site_aniso_U_13
_atom_site_aniso_U_12
Br1 0.1391(7) 0.0683(4) 0.1146(7) -0.0177(4) 0.0833(5) 0.0124(4)
O1 0.112(3) 0.058(2) 0.122(3) -0.014(2) 0.095(3) -0.004(2)
O2 0.120(4) 0.144(5) 0.269(8) -0.105(5) 0.132(5) -0.059(4)
O3 0.074(2) 0.102(3) 0.136(3) -0.011(3) 0.072(2) -0.014(2)
O4 0.198(5) 0.067(3) 0.110(4) -0.005(3) 0.103(4) -0.029(3)
O5 0.121(3) 0.062(2) 0.095(3) 0.016(2) 0.078(3) 0.005(2)
O6 0.126(4) 0.176(6) 0.266(8) 0.049(6) 0.115(5) 0.007(4)
O7 0.091(3) 0.121(4) 0.306(7) 0.053(5) 0.108(4) 0.016(3)
O8 0.216(6) 0.120(4) 0.079(3) -0.015(3) 0.078(4) -0.046(4)
O9 0.245(6) 0.136(4) 0.069(3) 0.031(3) 0.044(4) -0.028(4)
N1 0.087(3) 0.081(3) 0.088(3) -0.016(3) 0.070(3) -0.007(2)
C1 0.056(2) 0.051(3) 0.059(3) -0.003(2) 0.040(2) -0.003(2)
C2 0.058(3) 0.061(3) 0.062(3) -0.006(2) 0.041(3) 0.000(2)
C3 0.131(5) 0.106(4) 0.122(5) -0.017(4) 0.105(4) 0.010(4)
C4 0.173(5) 0.147(6) 0.166(6) -0.015(5) 0.143(5) 0.013(5)
C5 0.202(6) 0.169(6) 0.180(6) -0.022(5) 0.157(5) -0.009(6)
C6 0.176(6) 0.135(6) 0.168(6) -0.036(5) 0.155(5) -0.025(5)
C7 0.065(3) 0.080(4) 0.071(4) -0.019(3) 0.045(3) -0.008(3)
C8 0.071(3) 0.076(3) 0.121(5) -0.016(3) 0.064(3) -0.011(3)
C9 0.081(3) 0.091(4) 0.132(5) -0.029(4) 0.074(3) -0.013(3)
C10 0.084(4) 0.114(5) 0.125(5) -0.003(4) 0.066(4) -0.022(3)
C11 0.086(4) 0.131(6) 0.152(7) 0.025(5) 0.077(5) 0.003(4)
C12 0.078(3) 0.052(3) 0.080(4) 0.001(3) 0.056(3) 0.000(2)
C13 0.130(5) 0.062(3) 0.086(4) -0.001(3) 0.075(4) -0.010(3)
C14 0.109(4) 0.052(3) 0.087(5) 0.002(3) 0.071(4) -0.006(3)
C15 0.126(5) 0.076(4) 0.112(6) 0.028(4) 0.084(5) 0.011(4)
C16 0.156(6) 0.084(4) 0.118(6) 0.024(4) 0.103(5) 0.025(4)
C17 0.057(3) 0.070(3) 0.094(4) -0.001(3) 0.042(3) -0.004(3)
C18 0.090(4) 0.112(6) 0.283(9) 0.009(6) 0.108(5) 0.018(4)
C19 0.095(4) 0.121(5) 0.272(7) 0.040(6) 0.110(5) -0.010(4)
C20 0.106(5) 0.168(8) 0.315(10) 0.021(8) 0.110(7) 0.019(5)
C21 0.179(10) 0.221(13) 0.367(18) -0.051(13) 0.157(12) 0.024(9)
C22 0.084(3) 0.087(4) 0.074(4) 0.017(3) 0.054(3) 0.016(3)
C23 0.105(4) 0.088(4) 0.070(4) 0.010(3) 0.043(3) -0.007(3)
C24 0.148(5) 0.093(4) 0.061(4) 0.010(3) 0.053(3) -0.020(4)
C25 0.247(9) 0.178(8) 0.098(6) 0.018(6) 0.062(6) -0.008(7)
C26 0.257(14) 0.266(15) 0.134(10) 0.011(9) 0.042(10) 0.082(12)
B1 0.059(3) 0.054(3) 0.067(4) 0.002(3) 0.039(3) -0.003(3)
B2 0.057(3) 0.052(3) 0.057(3) -0.002(3) 0.038(3) -0.001(2)
B3 0.052(3) 0.059(3) 0.057(3) -0.002(3) 0.037(3) 0.006(3)
B4 0.067(3) 0.061(3) 0.064(4) 0.007(3) 0.040(3) 0.010(3)
B5 0.073(3) 0.052(3) 0.080(4) 0.002(3) 0.053(3) -0.005(3)
B6 0.074(4) 0.050(3) 0.076(4) -0.005(3) 0.048(3) -0.007(3)
B7 0.066(3) 0.048(3) 0.057(4) -0.005(3) 0.036(3) -0.001(3)
B8 0.072(3) 0.055(3) 0.071(4) -0.009(3) 0.051(3) 0.002(3)
B9 0.072(4) 0.056(3) 0.069(4) 0.004(3) 0.043(3) 0.012(3)
B10 0.090(4) 0.052(3) 0.070(4) 0.007(3) 0.053(4) 0.003(3)
B11 0.080(4) 0.050(3) 0.062(4) -0.001(3) 0.044(3) 0.007(3)
N2 0.132(4) 0.066(3) 0.125(5) -0.029(3) 0.089(4) -0.032(3)
C27 0.195(9) 0.084(6) 0.189(11) 0.005(6) 0.122(9) -0.005(6)
C28 0.230(14) 0.225(15) 0.189(14) 0.044(12) 0.101(13) 0.067(12)
C29 0.185(9) 0.143(8) 0.198(10) -0.058(7) 0.146(9) -0.033(7)
C30 0.35(2) 0.228(14) 0.40(2) -0.117(15) 0.33(2) -0.134(15)
C31 0.174(8) 0.107(6) 0.165(9) -0.046(7) 0.109(8) -0.012(6)
C32 0.221(13) 0.173(11) 0.174(12) -0.039(10) 0.059(10) 0.037(11)
C33 0.241(11) 0.083(5) 0.215(11) -0.052(6) 0.181(10) -0.057(6)
C34 0.293(15) 0.167(9) 0.236(13) -0.074(9) 0.213(13) -0.111(10)

loop_
_atom_type_symbol
_atom_type_description
_atom_type_scat_dispersion_real
_atom_type_scat_dispersion_imag
_atom_type_scat_source
C C 0.0033 0.0016 'International Tables Vol C Tables 4.2.6.8 and 6.1.1.4'
H H 0.0000 0.0000 'International Tables Vol C Tables 4.2.6.8 and 6.1.1.4'
B B 0.0013 0.0007 'International Tables Vol C Tables 4.2.6.8 and 6.1.1.4'
Br Br -0.2901 2.4595 'International Tables Vol C Tables 4.2.6.8 and 6.1.1.4'
N N 0.0061 0.0033 'International Tables Vol C Tables 4.2.6.8 and 6.1.1.4'
O O 0.0106 0.0060 'International Tables Vol C Tables 4.2.6.8 and 6.1.1.4'

loop_
_geom_angle_atom_site_label_1
_geom_angle_atom_site_label_2
_geom_angle_atom_site_label_3
_geom_angle
C9 O3 C10 117.4(5)
C14 O5 C15 117.5(5)
C19 O7 C20 116.4(8)
C24 O9 C25 118.9(8)
C2 N1 C3 117.7(5)
C2 N1 C6 131.9(5)
C3 N1 C6 110.1(4)
C2 C1 B1 118.5(4)
C2 C1 B2 113.1(4)
C2 C1 B3 114.6(4)
C2 C1 B4 121.6(4)
C2 C1 B5 125.4(4)
B1 C1 B2 62.2(3)
B1 C1 B3 113.4(3)
B1 C1 B4 113.6(4)
B1 C1 B5 62.1(3)
B3 C1 B2 62.0(3)
B4 C1 B2 113.2(3)
B4 C1 B3 62.3(3)
B5 C1 B2 112.4(4)
B5 C1 B3 112.4(4)
B5 C1 B4 61.8(3)
O1 C2 N1 118.2(4)
O1 C2 C1 118.3(4)
N1 C2 C1 123.5(5)
N1 C3 H3A 110.9
N1 C3 H3B 110.9
N1 C3 C4 104.5(6)
H3A C3 H3B 108.9
C4 C3 H3A 110.9
C4 C3 H3B 110.9
C3 C4 H4A 111.1
C3 C4 H4B 111.1
H4A C4 H4B 109.1
C5 C4 C3 103.3(7)
C5 C4 H4A 111.1
C5 C4 H4B 111.1
C4 C5 H5A 111.2
C4 C5 H5B 111.2
C4 C5 C6 103.1(8)
H5A C5 H5B 109.1
C6 C5 H5A 111.2
C6 C5 H5B 111.2
N1 C6 C5 101.5(6)
N1 C6 H6A 111.5
N1 C6 H6B 111.5
C5 C6 H6A 111.5
C5 C6 H6B 111.5
H6A C6 H6B 109.3
H7A C7 H7B 107.5
C8 C7 H7A 108.4
C8 C7 H7B 108.4
C8 C7 B3 115.3(4)
B3 C7 H7A 108.4
B3 C7 H7B 108.4
C7 C8 H8A 108.6
C7 C8 H8B 108.6
C7 C8 C9 114.9(5)
H8A C8 H8B 107.5
C9 C8 H8A 108.6
C9 C8 H8B 108.6
O2 C9 O3 120.7(6)
O2 C9 C8 124.5(6)
O3 C9 C8 114.5(6)
O3 C10 H10A 110.4
O3 C10 H10B 110.4
O3 C10 C11 106.8(6)
H10A C10 H10B 108.6
C11 C10 H10A 110.4
C11 C10 H10B 110.4
C10 C11 H11A 109.5
C10 C11 H11B 109.5
C10 C11 H11C 109.5
H11A C11 H11B 109.5
H11A C11 H11C 109.5
H11B C11 H11C 109.5
H12A C12 H12B 107.6
C13 C12 H12A 108.7
C13 C12 H12B 108.7
C13 C12 B2 114.3(4)
B2 C12 H12A 108.7
B2 C12 H12B 108.7
C12 C13 H13A 108.5
C12 C13 H13B 108.5
C12 C13 C14 115.0(5)
H13A C13 H13B 107.5
C14 C13 H13A 108.5
C14 C13 H13B 108.5
O4 C14 O5 122.7(5)
O4 C14 C13 125.9(6)
O5 C14 C13 111.4(5)
O5 C15 H15A 109.7
O5 C15 H15B 109.7
O5 C15 C16 109.6(6)
H15A C15 H15B 108.2
C16 C15 H15A 109.7
C16 C15 H15B 109.7
C15 C16 H16A 109.5
C15 C16 H16B 109.5
C15 C16 H16C 109.5
H16A C16 H16B 109.5
H16A C16 H16C 109.5
H16B C16 H16C 109.5
C18 C17 H17 119.2
C18 C17 B1 121.6(6)
B1 C17 H17 119.2
C17 C18 H18 118.1
C17 C18 C19 123.8(8)
C19 C18 H18 118.1
O6 C19 O7 124.2(9)
O6 C19 C18 120.0(9)
O7 C19 C18 115.0(8)
O7 C20 H20A 111.1
O7 C20 H20B 111.1
H20A C20 H20B 109.0
C21 C20 O7 103.4(11)
C21 C20 H20A 111.1
C21 C20 H20B 111.1
C20 C21 H21A 109.5
C20 C21 H21B 109.5
C20 C21 H21C 109.5
H21A C21 H21B 109.5
H21A C21 H21C 109.5
H21B C21 H21C 109.5
H22A C22 H22B 107.0
C23 C22 H22A 107.4
C23 C22 H22B 107.4
C23 C22 B4 119.6(5)
B4 C22 H22A 107.4
B4 C22 H22B 107.4
C22 C23 H23A 107.4
C22 C23 H23B 107.4
C22 C23 C24 119.8(6)
H23A C23 H23B 106.9
C24 C23 H23A 107.4
C24 C23 H23B 107.4
O8 C24 O9 121.0(7)
O8 C24 C23 127.6(7)
O9 C24 C23 111.4(7)
O9 C25 H25A 112.4
O9 C25 H25B 112.4
H25A C25 H25B 110.0
C26 C25 O9 96.6(11)
C26 C25 H25A 112.4
C26 C25 H25B 112.4
C25 C26 H26A 109.5
C25 C26 H26B 109.5
C25 C26 H26C 109.5
H26A C26 H26B 109.5
H26A C26 H26C 109.5
H26B C26 H26C 109.5
C1 B1 B2 60.1(3)
C1 B1 B5 59.0(3)
C1 B1 B6 104.1(4)
C1 B1 B7 105.0(4)
C17 B1 C1 119.1(4)
C17 B1 B2 120.1(4)
C17 B1 B5 120.3(4)
C17 B1 B6 126.9(4)
C17 B1 B7 127.4(5)
B5 B1 B2 108.2(4)
B5 B1 B6 58.1(3)
B6 B1 B2 107.3(4)
B7 B1 B2 59.4(3)
B7 B1 B5 106.0(4)
B7 B1 B6 59.6(3)
C1 B2 B1 57.8(3)
C1 B2 B3 58.4(3)
C1 B2 B7 103.3(4)
C1 B2 B8 103.7(4)
C12 B2 C1 124.7(4)
C12 B2 B1 122.1(4)
C12 B2 B3 121.6(4)
C12 B2 B7 123.8(4)
C12 B2 B8 123.4(4)
B1 B2 B3 106.8(4)
B7 B2 B1 59.4(3)
B7 B2 B3 107.2(4)
B8 B2 B1 107.1(4)
B8 B2 B3 59.6(3)
B8 B2 B7 59.9(3)
C1 B3 B2 59.7(3)
C1 B3 B4 58.5(3)
C1 B3 B8 104.4(4)
C1 B3 B9 104.3(4)
C7 B3 C1 122.0(4)
C7 B3 B2 120.3(4)
C7 B3 B4 121.1(4)
C7 B3 B8 125.1(4)
C7 B3 B9 125.0(4)
B4 B3 B2 108.3(4)
B8 B3 B2 59.1(3)
B8 B3 B4 107.1(4)
B9 B3 B2 107.6(4)
B9 B3 B4 59.4(3)
B9 B3 B8 59.8(3)
C1 B4 B3 59.2(3)
C1 B4 B5 59.0(3)
C1 B4 B9 104.9(4)
C1 B4 B10 104.6(4)
C22 B4 C1 120.3(4)
C22 B4 B3 118.8(4)
C22 B4 B5 122.5(5)
C22 B4 B9 124.8(4)
C22 B4 B10 126.8(5)
B5 B4 B3 107.8(4)
B9 B4 B3 59.4(3)
B9 B4 B5 106.8(4)
B10 B4 B3 107.6(4)
B10 B4 B5 58.7(3)
B10 B4 B9 60.1(3)
C1 B5 B1 58.9(3)
C1 B5 B4 59.2(3)
C1 B5 H5 124.1
C1 B5 B6 106.4(4)
C1 B5 B10 105.9(4)
B1 B5 H5 120.7
B4 B5 B1 108.9(4)
B4 B5 H5 121.1
B6 B5 B1 61.1(3)
B6 B5 B4 109.3(4)
B6 B5 H5 121.1
B6 B5 B10 60.8(4)
B10 B5 B1 109.6(4)
B10 B5 B4 60.1(3)
B10 B5 H5 121.6
B1 B6 H6 121.3
B5 B6 B1 60.8(3)
B5 B6 H6 121.6
B5 B6 B7 108.4(4)
B5 B6 B10 59.6(3)
B5 B6 B11 107.7(4)
B7 B6 B1 59.9(3)
B7 B6 H6 121.5
B10 B6 B1 108.4(4)
B10 B6 H6 121.8
B10 B6 B7 108.1(4)
B11 B6 B1 108.2(4)
B11 B6 H6 121.8
B11 B6 B7 60.3(3)
B11 B6 B10 59.8(3)
B1 B7 H7 121.2
B2 B7 B1 61.2(3)
B2 B7 H7 120.7
B6 B7 B1 60.6(3)
B6 B7 B2 109.5(4)
B6 B7 H7 121.7
B6 B7 B8 107.6(4)
B8 B7 B1 108.5(4)
B8 B7 B2 60.0(3)
B8 B7 H7 121.8
B11 B7 B1 107.7(4)
B11 B7 B2 108.4(4)
B11 B7 B6 58.9(3)
B11 B7 H7 122.3
B11 B7 B8 60.1(3)
B2 B8 B3 61.2(3)
B2 B8 H8 120.9
B3 B8 H8 121.5
B7 B8 B2 60.1(3)
B7 B8 B3 108.6(4)
B7 B8 H8 121.7
B9 B8 B2 109.1(4)
B9 B8 B3 59.7(3)
B9 B8 B7 108.1(4)
B9 B8 H8 121.5
B11 B8 B2 108.1(4)
B11 B8 B3 107.7(4)
B11 B8 B7 59.6(3)
B11 B8 H8 122.1
B11 B8 B9 60.1(3)
B3 B9 B8 60.5(3)
B3 B9 H9 120.8
B3 B9 B11 108.2(4)
B4 B9 B3 61.2(3)
B4 B9 B8 109.0(4)
B4 B9 H9 121.4
B4 B9 B11 107.1(4)
B8 B9 H9 121.4
B8 B9 B11 59.9(3)
B10 B9 B3 108.6(4)
B10 B9 B4 59.7(3)
B10 B9 B8 107.5(4)
B10 B9 H9 122.3
B10 B9 B11 58.8(4)
B11 B9 H9 122.5
B4 B10 B9 60.2(3)
B4 B10 H10 120.6
B5 B10 B4 61.2(3)
B5 B10 B6 59.6(4)
B5 B10 B9 108.8(4)
B5 B10 H10 121.6
B5 B10 B11 107.5(4)
B6 B10 B4 109.2(4)
B6 B10 B9 108.6(4)
B6 B10 H10 121.6
B9 B10 H10 121.1
B11 B10 B4 108.9(4)
B11 B10 B6 59.6(3)
B11 B10 B9 60.7(4)
B11 B10 H10 121.7
B6 B11 Br1 120.8(4)
B6 B11 B7 60.8(3)
B6 B11 B8 109.3(4)
B6 B11 B9 109.2(4)
B6 B11 B10 60.6(4)
B7 B11 Br1 120.5(4)
B7 B11 B8 60.3(3)
B7 B11 B9 108.6(4)
B8 B11 Br1 120.8(4)
B8 B11 B9 60.0(3)
B9 B11 Br1 121.7(4)
B10 B11 Br1 121.8(4)
B10 B11 B7 109.2(4)
B10 B11 B8 108.8(4)
B10 B11 B9 60.4(4)
C27 N2 C29 112.6(8)
C27 N2 C31 104.7(7)
C27 N2 C33 116.0(7)
C29 N2 C31 107.8(7)
C33 N2 C29 104.1(6)
C33 N2 C31 111.4(7)
N2 C27 H27A 109.2
N2 C27 H27B 109.2
N2 C27 C28 111.9(9)
H27A C27 H27B 107.9
C28 C27 H27A 109.2
C28 C27 H27B 109.2
C27 C28 H28A 109.5
C27 C28 H28B 109.5
C27 C28 H28C 109.5
H28A C28 H28B 109.5
H28A C28 H28C 109.5
H28B C28 H28C 109.5
N2 C29 H29A 108.9
N2 C29 H29B 108.9
N2 C29 C30 113.2(8)
H29A C29 H29B 107.8
C30 C29 H29A 108.9
C30 C29 H29B 108.9
C29 C30 H30A 109.5
C29 C30 H30B 109.5
C29 C30 H30C 109.5
H30A C30 H30B 109.5
H30A C30 H30C 109.5
H30B C30 H30C 109.5
N2 C31 H31A 108.7
N2 C31 H31B 108.7
H31A C31 H31B 107.6
C32 C31 N2 114.4(8)
C32 C31 H31A 108.7
C32 C31 H31B 108.7
C31 C32 H32A 109.5
C31 C32 H32B 109.5
C31 C32 H32C 109.5
H32A C32 H32B 109.5
H32A C32 H32C 109.5
H32B C32 H32C 109.5
N2 C33 H33A 109.4
N2 C33 H33B 109.4
N2 C33 C34 111.1(7)
H33A C33 H33B 108.0
C34 C33 H33A 109.4
C34 C33 H33B 109.4
C33 C34 H34A 109.5
C33 C34 H34B 109.5
C33 C34 H34C 109.5
H34A C34 H34B 109.5
H34A C34 H34C 109.5
H34B C34 H34C 109.5

loop_
_geom_bond_atom_site_label_1
_geom_bond_atom_site_label_2
_geom_bond_distance
Br1 B11 1.974(6)
O1 C2 1.216(6)
O2 C9 1.190(8)
O3 C9 1.272(7)
O3 C10 1.465(7)
O4 C14 1.190(6)
O5 C14 1.320(7)
O5 C15 1.437(7)
O6 C19 1.187(9)
O7 C19 1.202(10)
O7 C20 1.534(10)
O8 C24 1.145(8)
O9 C24 1.279(9)
O9 C25 1.562(11)
N1 C2 1.340(6)
N1 C3 1.473(8)
N1 C6 1.477(9)
C1 C2 1.528(6)
C1 B1 1.735(8)
C1 B2 1.777(7)
C1 B3 1.753(6)
C1 B4 1.739(7)
C1 B5 1.736(7)
C3 H3A 0.9700
C3 H3B 0.9700
C3 C4 1.501(9)
C4 H4A 0.9700
C4 H4B 0.9700
C4 C5 1.470(13)
C5 H5A 0.9700
C5 H5B 0.9700
C5 C6 1.556(11)
C6 H6A 0.9700
C6 H6B 0.9700
C7 H7A 0.9700
C7 H7B 0.9700
C7 C8 1.478(7)
C7 B3 1.594(7)
C8 H8A 0.9700
C8 H8B 0.9700
C8 C9 1.487(8)
C10 H10A 0.9700
C10 H10B 0.9700
C10 C11 1.469(9)
C11 H11A 0.9600
C11 H11B 0.9600
C11 H11C 0.9600
C12 H12A 0.9700
C12 H12B 0.9700
C12 C13 1.491(8)
C12 B2 1.575(7)
C13 H13A 0.9700
C13 H13B 0.9700
C13 C14 1.492(7)
C15 H15A 0.9700
C15 H15B 0.9700
C15 C16 1.472(9)
C16 H16A 0.9600
C16 H16B 0.9600
C16 H16C 0.9600
C17 H17 0.9300
C17 C18 1.318(9)
C17 B1 1.572(8)
C18 H18 0.9300
C18 C19 1.501(12)
C20 H20A 0.9700
C20 H20B 0.9700
C20 C21 1.471(15)
C21 H21A 0.9600
C21 H21B 0.9600
C21 H21C 0.9600
C22 H22A 0.9700
C22 H22B 0.9700
C22 C23 1.374(8)
C22 B4 1.575(8)
C23 H23A 0.9700
C23 H23B 0.9700
C23 C24 1.480(10)
C25 H25A 0.9700
C25 H25B 0.9700
C25 C26 1.386(14)
C26 H26A 0.9600
C26 H26B 0.9600
C26 H26C 0.9600
B1 B2 1.814(7)
B1 B5 1.790(8)
B1 B6 1.794(8)
B1 B7 1.782(8)
B2 B3 1.817(8)
B2 B7 1.782(8)
B2 B8 1.780(7)
B3 B4 1.805(8)
B3 B8 1.789(8)
B3 B9 1.774(8)
B4 B5 1.785(8)
B4 B9 1.774(8)
B4 B10 1.766(9)
B5 H5 1.1000
B5 B6 1.739(9)
B5 B10 1.740(8)
B6 H6 1.1000
B6 B7 1.777(8)
B6 B10 1.760(9)
B6 B11 1.742(9)
B7 H7 1.1000
B7 B8 1.779(8)
B7 B11 1.767(8)
B8 H8 1.1000
B8 B9 1.777(9)
B8 B11 1.776(8)
B9 H9 1.1000
B9 B10 1.773(9)
B9 B11 1.779(9)
B10 H10 1.1000
B10 B11 1.745(9)
N2 C27 1.468(11)
N2 C29 1.517(10)
N2 C31 1.547(11)
N2 C33 1.473(9)
C27 H27A 0.9700
C27 H27B 0.9700
C27 C28 1.571(16)
C28 H28A 0.9600
C28 H28B 0.9600
C28 H28C 0.9600
C29 H29A 0.9700
C29 H29B 0.9700
C29 C30 1.517(13)
C30 H30A 0.9600
C30 H30B 0.9600
C30 H30C 0.9600
C31 H31A 0.9700
C31 H31B 0.9700
C31 C32 1.466(14)
C32 H32A 0.9600
C32 H32B 0.9600
C32 H32C 0.9600
C33 H33A 0.9700
C33 H33B 0.9700
C33 C34 1.606(14)
C34 H34A 0.9600
C34 H34B 0.9600
C34 H34C 0.9600

loop_
_geom_torsion_atom_site_label_1
_geom_torsion_atom_site_label_2
_geom_torsion_atom_site_label_3
_geom_torsion_atom_site_label_4
_geom_torsion
N1 C3 C4 C5 -32.6(9)
C1 B1 B2 C12 113.5(5)
C1 B1 B2 B3 -33.1(3)
C1 B1 B2 B7 -133.5(4)
C1 B1 B2 B8 -95.7(4)
C1 B1 B5 B4 33.1(4)
C1 B1 B5 B6 135.2(4)
C1 B1 B5 B10 97.1(4)
C1 B1 B6 B5 -38.5(3)
C1 B1 B6 B7 99.3(4)
C1 B1 B6 B10 -1.4(5)
C1 B1 B6 B11 62.0(5)
C1 B1 B7 B2 40.6(3)
C1 B1 B7 B6 -97.7(4)
C1 B1 B7 B8 2.5(5)
C1 B1 B7 B11 -61.1(5)
C1 B2 B3 C7 111.6(5)
C1 B2 B3 B4 -33.8(3)
C1 B2 B3 B8 -133.2(4)
C1 B2 B3 B9 -96.6(4)
C1 B2 B7 B1 -39.1(3)
C1 B2 B7 B6 -1.2(5)
C1 B2 B7 B8 98.3(4)
C1 B2 B7 B11 61.4(4)
C1 B2 B8 B3 39.7(3)
C1 B2 B8 B7 -97.6(4)
C1 B2 B8 B9 2.9(5)
C1 B2 B8 B11 -60.9(5)
C1 B3 B4 C22 110.1(5)
C1 B3 B4 B5 -35.0(4)
C1 B3 B4 B9 -134.3(4)
C1 B3 B4 B10 -96.9(4)
C1 B3 B8 B2 -40.5(3)
C1 B3 B8 B7 -2.2(5)
C1 B3 B8 B9 98.4(4)
C1 B3 B8 B11 60.8(5)
C1 B3 B9 B4 39.0(4)
C1 B3 B9 B8 -98.5(4)
C1 B3 B9 B10 1.5(5)
C1 B3 B9 B11 -60.9(5)
C1 B4 B5 B1 -33.0(4)
C1 B4 B5 B6 -98.0(4)
C1 B4 B5 B10 -135.2(4)
C1 B4 B9 B3 -39.5(4)
C1 B4 B9 B8 -1.1(5)
C1 B4 B9 B10 98.5(4)
C1 B4 B9 B11 62.3(5)
C1 B4 B10 B5 38.6(4)
C1 B4 B10 B6 2.0(5)
C1 B4 B10 B9 -99.0(4)
C1 B4 B10 B11 -61.4(5)
C1 B5 B6 B1 39.0(3)
C1 B5 B6 B7 1.4(5)
C1 B5 B6 B10 -99.3(4)
C1 B5 B6 B11 -62.4(5)
C1 B5 B10 B4 -39.0(4)
C1 B5 B10 B6 100.2(4)
C1 B5 B10 B9 -0.8(6)
C1 B5 B10 B11 63.4(5)
C2 N1 C3 C4 -175.9(6)
C2 N1 C6 C5 -157.8(7)
C2 C1 B1 C17 7.4(6)
C2 C1 B1 B2 -102.6(4)
C2 C1 B1 B5 117.3(4)
C2 C1 B1 B6 155.4(4)
C2 C1 B1 B7 -142.9(4)
C2 C1 B2 C12 2.1(6)
C2 C1 B2 B1 111.2(4)
C2 C1 B2 B3 -106.6(4)
C2 C1 B2 B7 151.2(4)
C2 C1 B2 B8 -147.0(4)
C2 C1 B3 C7 -4.8(6)
C2 C1 B3 B2 104.1(4)
C2 C1 B3 B4 -114.2(4)
C2 C1 B3 B8 144.4(4)
C2 C1 B3 B9 -153.6(4)
C2 C1 B4 C22 -4.2(7)
C2 C1 B4 B3 103.3(4)
C2 C1 B4 B5 -116.3(5)
C2 C1 B4 B9 142.9(4)
C2 C1 B4 B10 -154.7(4)
C2 C1 B5 B1 -106.6(5)
C2 C1 B5 B4 110.3(5)
C2 C1 B5 B6 -146.7(4)
C2 C1 B5 B10 149.8(4)
C3 N1 C2 O1 -1.1(8)
C3 N1 C2 C1 177.4(5)
C3 N1 C6 C5 15.5(8)
C3 C4 C5 C6 42.2(10)
C4 C5 C6 N1 -35.5(9)
C6 N1 C2 O1 171.8(7)
C6 N1 C2 C1 -9.7(9)
C6 N1 C3 C4 9.7(8)
C7 C8 C9 O2 -0.7(12)
C7 C8 C9 O3 174.7(6)
C7 B3 B4 C1 -110.8(5)
C7 B3 B4 C22 -0.7(6)
C7 B3 B4 B5 -145.8(4)
C7 B3 B4 B9 114.9(5)
C7 B3 B4 B10 152.3(4)
C7 B3 B8 B2 107.4(5)
C7 B3 B8 B7 145.7(5)
C7 B3 B8 B9 -113.7(5)
C7 B3 B8 B11 -151.2(5)
C7 B3 B9 B4 -108.6(5)
C7 B3 B9 B8 113.9(5)
C7 B3 B9 B10 -146.1(5)
C7 B3 B9 B11 151.5(5)
C8 C7 B3 C1 -176.0(5)
C8 C7 B3 B2 113.0(5)
C8 C7 B3 B4 -106.0(6)
C8 C7 B3 B8 41.3(7)
C8 C7 B3 B9 -33.7(8)
C9 O3 C10 C11 173.2(6)
C10 O3 C9 O2 -4.1(11)
C10 O3 C9 C8 -179.7(6)
C12 C13 C14 O4 -4.7(10)
C12 C13 C14 O5 174.5(5)
C12 B2 B3 C1 -113.9(5)
C12 B2 B3 C7 -2.3(6)
C12 B2 B3 B4 -147.7(4)
C12 B2 B3 B8 112.9(5)
C12 B2 B3 B9 149.5(4)
C12 B2 B7 B1 110.3(5)
C12 B2 B7 B6 148.2(4)
C12 B2 B7 B8 -112.2(5)
C12 B2 B7 B11 -149.2(4)
C12 B2 B8 B3 -109.9(5)
C12 B2 B8 B7 112.8(5)
C12 B2 B8 B9 -146.8(5)
C12 B2 B8 B11 149.5(5)
C13 C12 B2 C1 166.2(4)
C13 C12 B2 B1 95.6(6)
C13 C12 B2 B3 -122.7(5)
C13 C12 B2 B7 23.2(7)
C13 C12 B2 B8 -50.4(7)
C14 O5 C15 C16 172.7(5)
C15 O5 C14 O4 -2.9(9)
C15 O5 C14 C13 177.9(5)
C17 C18 C19 O6 165.7(12)
C17 C18 C19 O7 -23.7(19)
C17 B1 B2 C1 -108.4(5)
C17 B1 B2 C12 5.1(7)
C17 B1 B2 B3 -141.5(5)
C17 B1 B2 B7 118.2(6)
C17 B1 B2 B8 155.9(5)
C17 B1 B5 C1 107.8(5)
C17 B1 B5 B4 140.9(5)
C17 B1 B5 B6 -117.0(5)
C17 B1 B5 B10 -155.0(5)
C17 B1 B6 B5 106.1(6)
C17 B1 B6 B7 -116.0(6)
C17 B1 B6 B10 143.2(5)
C17 B1 B6 B11 -153.4(5)
C17 B1 B7 B2 -106.4(6)
C17 B1 B7 B6 115.3(6)
C17 B1 B7 B8 -144.5(5)
C17 B1 B7 B11 151.9(5)
C18 C17 B1 C1 129.3(8)
C18 C17 B1 B2 -160.4(8)
C18 C17 B1 B5 60.3(10)
C18 C17 B1 B6 -10.7(11)
C18 C17 B1 B7 -87.7(9)
C19 O7 C20 C21 -86.1(15)
C20 O7 C19 O6 -9(2)
C20 O7 C19 C18 -179.6(11)
C22 C23 C24 O8 -6.1(14)
C22 C23 C24 O9 176.0(8)
C22 B4 B5 C1 -108.4(5)
C22 B4 B5 B1 -141.4(5)
C22 B4 B5 B6 153.6(5)
C22 B4 B5 B10 116.4(6)
C22 B4 B9 B3 105.7(6)
C22 B4 B9 B8 144.1(5)
C22 B4 B9 B10 -116.3(6)
C22 B4 B9 B11 -152.5(5)
C22 B4 B10 B5 -109.3(6)
C22 B4 B10 B6 -145.9(5)
C22 B4 B10 B9 113.1(6)
C22 B4 B10 B11 150.7(5)
C23 C22 B4 C1 -137.1(6)
C23 C22 B4 B3 153.7(5)
C23 C22 B4 B5 -66.6(7)
C23 C22 B4 B9 82.7(7)
C23 C22 B4 B10 6.4(8)
C24 O9 C25 C26 107.9(13)
C25 O9 C24 O8 -9.2(15)
C25 O9 C24 C23 168.9(9)
B1 C1 C2 O1 99.2(5)
B1 C1 C2 N1 -79.3(6)
B1 C1 B2 C12 -109.1(5)
B1 C1 B2 B3 142.1(4)
B1 C1 B2 B7 39.9(3)
B1 C1 B2 B8 101.7(4)
B1 C1 B3 C7 -145.2(5)
B1 C1 B3 B2 -36.3(4)
B1 C1 B3 B4 105.4(4)
B1 C1 B3 B8 4.0(5)
B1 C1 B3 B9 66.0(5)
B1 C1 B4 C22 147.5(5)
B1 C1 B4 B3 -105.0(4)
B1 C1 B4 B5 35.4(4)
B1 C1 B4 B9 -65.4(5)
B1 C1 B4 B10 -3.0(5)
B1 C1 B5 B4 -143.0(4)
B1 C1 B5 B6 -40.0(4)
B1 C1 B5 B10 -103.6(5)
B1 C17 C18 C19 -174.6(10)
B1 B2 B3 C1 32.9(3)
B1 B2 B3 C7 144.5(4)
B1 B2 B3 B4 -1.0(5)
B1 B2 B3 B8 -100.3(4)
B1 B2 B3 B9 -63.7(5)
B1 B2 B7 B6 37.9(4)
B1 B2 B7 B8 137.5(4)
B1 B2 B7 B11 100.5(4)
B1 B2 B8 B3 99.8(4)
B1 B2 B8 B7 -37.5(4)
B1 B2 B8 B9 62.9(5)
B1 B2 B8 B11 -0.8(5)
B1 B5 B6 B7 -37.7(4)
B1 B5 B6 B10 -138.3(4)
B1 B5 B6 B11 -101.4(4)
B1 B5 B10 B4 -101.1(4)
B1 B5 B10 B6 38.1(4)
B1 B5 B10 B9 -62.9(5)
B1 B5 B10 B11 1.3(5)
B1 B6 B7 B2 -38.1(4)
B1 B6 B7 B8 -101.8(4)
B1 B6 B7 B11 -138.4(4)
B1 B6 B10 B4 -0.4(6)
B1 B6 B10 B5 -37.7(4)
B1 B6 B10 B9 63.6(5)
B1 B6 B10 B11 100.8(4)
B1 B6 B11 Br1 147.2(4)
B1 B6 B11 B7 37.2(4)
B1 B6 B11 B8 0.1(6)
B1 B6 B11 B9 -63.9(5)
B1 B6 B11 B10 -101.2(5)
B1 B7 B8 B2 38.7(4)
B1 B7 B8 B3 -0.1(5)
B1 B7 B8 B9 -63.4(5)
B1 B7 B8 B11 -100.2(4)
B1 B7 B11 Br1 -148.0(4)
B1 B7 B11 B6 -37.3(4)
B1 B7 B11 B8 101.6(4)
B1 B7 B11 B9 64.8(5)
B1 B7 B11 B10 0.5(5)
B2 C1 C2 O1 29.5(6)
B2 C1 C2 N1 -149.0(4)
B2 C1 B1 C17 110.0(5)
B2 C1 B1 B5 -140.2(4)
B2 C1 B1 B6 -102.1(4)
B2 C1 B1 B7 -40.3(3)
B2 C1 B3 C7 -108.9(5)
B2 C1 B3 B4 141.7(4)
B2 C1 B3 B8 40.3(3)
B2 C1 B3 B9 102.2(4)
B2 C1 B4 C22 -144.1(5)
B2 C1 B4 B3 -36.5(4)
B2 C1 B4 B5 103.9(4)
B2 C1 B4 B9 3.1(5)
B2 C1 B4 B10 65.4(5)
B2 C1 B5 B1 37.8(4)
B2 C1 B5 B4 -105.2(4)
B2 C1 B5 B6 -2.2(5)
B2 C1 B5 B10 -65.8(5)
B2 C12 C13 C14 169.0(5)
B2 B1 B5 C1 -35.8(3)
B2 B1 B5 B4 -2.7(5)
B2 B1 B5 B6 99.4(4)
B2 B1 B5 B10 61.4(5)
B2 B1 B6 B5 -101.1(4)
B2 B1 B6 B7 36.8(4)
B2 B1 B6 B10 -63.9(5)
B2 B1 B6 B11 -0.6(6)
B2 B1 B7 B6 -138.3(4)
B2 B1 B7 B8 -38.1(4)
B2 B1 B7 B11 -101.7(4)
B2 B3 B4 C1 34.3(3)
B2 B3 B4 C22 144.4(4)
B2 B3 B4 B5 -0.7(5)
B2 B3 B4 B9 -100.0(4)
B2 B3 B4 B10 -62.6(5)
B2 B3 B8 B7 38.3(4)
B2 B3 B8 B9 138.9(4)
B2 B3 B8 B11 101.4(4)
B2 B3 B9 B4 101.2(4)
B2 B3 B9 B8 -36.3(3)
B2 B3 B9 B10 63.7(5)
B2 B3 B9 B11 1.4(5)
B2 B7 B8 B3 -38.8(4)
B2 B7 B8 B9 -102.0(4)
B2 B7 B8 B11 -138.8(4)
B2 B7 B11 Br1 147.3(4)
B2 B7 B11 B6 -102.1(4)
B2 B7 B11 B8 36.9(4)
B2 B7 B11 B9 0.0(5)
B2 B7 B11 B10 -64.2(5)
B2 B8 B9 B3 37.5(4)
B2 B8 B9 B4 -1.2(5)
B2 B8 B9 B10 -64.4(5)
B2 B8 B9 B11 -100.4(4)
B2 B8 B11 Br1 -146.7(4)
B2 B8 B11 B6 0.5(6)
B2 B8 B11 B7 -36.9(4)
B2 B8 B11 B9 102.1(4)
B2 B8 B11 B10 65.0(5)
B3 C1 C2 O1 -39.0(6)
B3 C1 C2 N1 142.5(5)
B3 C1 B1 C17 146.2(4)
B3 C1 B1 B2 36.2(4)
B3 C1 B1 B5 -104.0(4)
B3 C1 B1 B6 -65.9(5)
B3 C1 B1 B7 -4.1(5)
B3 C1 B2 C12 108.8(5)
B3 C1 B2 B1 -142.1(4)
B3 C1 B2 B7 -102.2(4)
B3 C1 B2 B8 -40.4(3)
B3 C1 B4 C22 -107.5(5)
B3 C1 B4 B5 140.5(4)
B3 C1 B4 B9 39.6(4)
B3 C1 B4 B10 102.0(4)
B3 C1 B5 B1 105.5(4)
B3 C1 B5 B4 -37.6(4)
B3 C1 B5 B6 65.4(5)
B3 C1 B5 B10 1.9(5)
B3 C7 C8 C9 -174.5(6)
B3 B2 B7 B1 -99.7(4)
B3 B2 B7 B6 -61.8(4)
B3 B2 B7 B8 37.8(4)
B3 B2 B7 B11 0.8(5)
B3 B2 B8 B7 -137.3(4)
B3 B2 B8 B9 -36.9(4)
B3 B2 B8 B11 -100.6(4)
B3 B4 B5 C1 35.1(3)
B3 B4 B5 B1 2.1(5)
B3 B4 B5 B6 -63.0(5)
B3 B4 B5 B10 -100.1(4)
B3 B4 B9 B8 38.4(4)
B3 B4 B9 B10 138.0(4)
B3 B4 B9 B11 101.8(4)
B3 B4 B10 B5 100.5(4)
B3 B4 B10 B6 63.8(5)
B3 B4 B10 B9 -37.1(4)
B3 B4 B10 B11 0.4(5)
B3 B8 B9 B4 -38.7(4)
B3 B8 B9 B10 -101.9(4)
B3 B8 B9 B11 -137.9(4)
B3 B8 B11 Br1 148.6(4)
B3 B8 B11 B6 -64.2(5)
B3 B8 B11 B7 -101.6(4)
B3 B8 B11 B9 37.4(4)
B3 B8 B11 B10 0.3(5)
B3 B9 B10 B4 38.2(4)
B3 B9 B10 B5 -0.4(6)
B3 B9 B10 B6 -63.7(5)
B3 B9 B10 B11 -100.5(4)
B3 B9 B11 Br1 -147.6(4)
B3 B9 B11 B6 63.8(5)
B3 B9 B11 B7 -0.9(6)
B3 B9 B11 B8 -37.9(4)
B3 B9 B11 B10 101.2(4)
B4 C1 C2 O1 -110.4(5)
B4 C1 C2 N1 71.1(6)
B4 C1 B1 C17 -145.2(4)
B4 C1 B1 B2 104.8(4)
B4 C1 B1 B5 -35.3(4)
B4 C1 B1 B6 2.8(5)
B4 C1 B1 B7 64.5(5)
B4 C1 B2 C12 145.4(4)
B4 C1 B2 B1 -105.5(4)
B4 C1 B2 B3 36.7(4)
B4 C1 B2 B7 -65.5(4)
B4 C1 B2 B8 -3.7(5)
B4 C1 B3 C7 109.4(5)
B4 C1 B3 B2 -141.7(4)
B4 C1 B3 B8 -101.4(4)
B4 C1 B3 B9 -39.5(4)
B4 C1 B5 B1 143.0(4)
B4 C1 B5 B6 103.0(4)
B4 C1 B5 B10 39.4(4)
B4 C22 C23 C24 -180.0(6)
B4 B3 B8 B2 -101.5(4)
B4 B3 B8 B7 -63.2(5)
B4 B3 B8 B9 37.5(4)
B4 B3 B8 B11 -0.1(5)
B4 B3 B9 B8 -137.5(4)
B4 B3 B9 B10 -37.5(4)
B4 B3 B9 B11 -99.9(4)
B4 B5 B6 B1 101.5(4)
B4 B5 B6 B7 63.8(5)
B4 B5 B6 B10 -36.9(4)
B4 B5 B6 B11 0.0(5)
B4 B5 B10 B6 139.2(4)
B4 B5 B10 B9 38.1(4)
B4 B5 B10 B11 102.4(5)
B4 B9 B10 B5 -38.6(4)
B4 B9 B10 B6 -101.9(5)
B4 B9 B10 B11 -138.6(4)
B4 B9 B11 Br1 147.9(4)
B4 B9 B11 B6 -0.7(6)
B4 B9 B11 B7 -65.4(5)
B4 B9 B11 B8 -102.4(4)
B4 B9 B11 B10 36.6(4)
B4 B10 B11 Br1 -148.3(4)
B4 B10 B11 B6 101.6(5)
B4 B10 B11 B7 63.7(5)
B4 B10 B11 B8 -0.5(6)
B4 B10 B11 B9 -37.3(4)
B5 C1 C2 O1 173.7(5)
B5 C1 C2 N1 -4.8(7)
B5 C1 B1 C17 -109.9(5)
B5 C1 B1 B2 140.2(4)
B5 C1 B1 B6 38.1(4)
B5 C1 B1 B7 99.9(4)
B5 C1 B2 C12 -146.9(4)
B5 C1 B2 B1 -37.8(4)
B5 C1 B2 B3 104.4(4)
B5 C1 B2 B7 2.2(5)
B5 C1 B2 B8 64.0(4)
B5 C1 B3 C7 146.8(5)
B5 C1 B3 B2 -104.3(4)
B5 C1 B3 B4 37.4(4)
B5 C1 B3 B8 -64.1(5)
B5 C1 B3 B9 -2.1(5)
B5 C1 B4 C22 112.0(5)
B5 C1 B4 B3 -140.5(4)
B5 C1 B4 B9 -100.9(4)
B5 C1 B4 B10 -38.5(4)
B5 B1 B2 C1 35.3(3)
B5 B1 B2 C12 148.8(4)
B5 B1 B2 B3 2.2(5)
B5 B1 B2 B7 -98.2(4)
B5 B1 B2 B8 -60.4(5)
B5 B1 B6 B7 137.9(4)
B5 B1 B6 B10 37.2(4)
B5 B1 B6 B11 100.5(5)
B5 B1 B7 B2 102.1(4)
B5 B1 B7 B6 -36.3(4)
B5 B1 B7 B8 63.9(5)
B5 B1 B7 B11 0.3(5)
B5 B4 B9 B3 -101.1(4)
B5 B4 B9 B8 -62.6(5)
B5 B4 B9 B10 37.0(4)
B5 B4 B9 B11 0.7(5)
B5 B4 B10 B6 -36.6(4)
B5 B4 B10 B9 -137.6(4)
B5 B4 B10 B11 -100.1(5)
B5 B6 B7 B1 38.1(4)
B5 B6 B7 B2 0.0(5)
B5 B6 B7 B8 -63.6(5)
B5 B6 B7 B11 -100.3(5)
B5 B6 B10 B4 37.3(4)
B5 B6 B10 B9 101.3(4)
B5 B6 B10 B11 138.5(4)
B5 B6 B11 Br1 -148.4(4)
B5 B6 B11 B7 101.5(4)
B5 B6 B11 B8 64.4(5)
B5 B6 B11 B9 0.4(5)
B5 B6 B11 B10 -36.8(4)
B5 B10 B11 Br1 146.9(4)
B5 B10 B11 B6 36.8(4)
B5 B10 B11 B7 -1.1(6)
B5 B10 B11 B8 -65.3(5)
B5 B10 B11 B9 -102.1(4)
B6 B1 B2 C1 96.6(4)
B6 B1 B2 C12 -149.9(5)
B6 B1 B2 B3 63.5(5)
B6 B1 B2 B7 -36.9(4)
B6 B1 B2 B8 0.9(5)
B6 B1 B5 C1 -135.2(4)
B6 B1 B5 B4 -102.1(5)
B6 B1 B5 B10 -38.0(4)
B6 B1 B7 B2 138.3(4)
B6 B1 B7 B8 100.2(4)
B6 B1 B7 B11 36.6(4)
B6 B5 B10 B4 -139.2(4)
B6 B5 B10 B9 -101.1(5)
B6 B5 B10 B11 -36.8(4)
B6 B7 B8 B2 102.7(4)
B6 B7 B8 B3 63.9(5)
B6 B7 B8 B9 0.7(5)
B6 B7 B8 B11 -36.1(4)
B6 B7 B11 Br1 -110.7(5)
B6 B7 B11 B8 139.0(4)
B6 B7 B11 B9 102.1(5)
B6 B7 B11 B10 37.8(4)
B6 B10 B11 Br1 110.1(5)
B6 B10 B11 B7 -37.9(4)
B6 B10 B11 B8 -102.1(4)
B6 B10 B11 B9 -138.9(4)
B7 B1 B2 C1 133.5(4)
B7 B1 B2 C12 -113.0(5)
B7 B1 B2 B3 100.4(4)
B7 B1 B2 B8 37.7(4)
B7 B1 B5 C1 -98.2(4)
B7 B1 B5 B4 -65.1(5)
B7 B1 B5 B6 37.0(4)
B7 B1 B5 B10 -1.0(5)
B7 B1 B6 B5 -137.9(4)
B7 B1 B6 B10 -100.7(4)
B7 B1 B6 B11 -37.4(4)
B7 B2 B3 C1 95.3(4)
B7 B2 B3 C7 -153.1(4)
B7 B2 B3 B4 61.5(5)
B7 B2 B3 B8 -37.9(4)
B7 B2 B3 B9 -1.3(5)
B7 B2 B8 B3 137.3(4)
B7 B2 B8 B9 100.4(4)
B7 B2 B8 B11 36.7(4)
B7 B6 B10 B4 -63.8(5)
B7 B6 B10 B5 -101.1(4)
B7 B6 B10 B9 0.2(6)
B7 B6 B10 B11 37.4(4)
B7 B6 B11 Br1 110.0(5)
B7 B6 B11 B8 -37.1(4)
B7 B6 B11 B9 -101.1(4)
B7 B6 B11 B10 -138.3(4)
B7 B8 B9 B3 101.3(4)
B7 B8 B9 B4 62.6(5)
B7 B8 B9 B10 -0.6(5)
B7 B8 B9 B11 -36.6(4)
B7 B8 B11 Br1 -109.8(5)
B7 B8 B11 B6 37.4(4)
B7 B8 B11 B9 138.9(4)
B7 B8 B11 B10 101.9(5)
B8 B2 B3 C1 133.2(4)
B8 B2 B3 C7 -115.2(5)
B8 B2 B3 B4 99.3(4)
B8 B2 B3 B9 36.6(4)
B8 B2 B7 B1 -137.5(4)
B8 B2 B7 B6 -99.6(4)
B8 B2 B7 B11 -37.0(4)
B8 B3 B4 C1 96.7(4)
B8 B3 B4 C22 -153.2(4)
B8 B3 B4 B5 61.7(5)
B8 B3 B4 B9 -37.6(4)
B8 B3 B4 B10 -0.2(5)
B8 B3 B9 B4 137.5(4)
B8 B3 B9 B10 100.0(5)
B8 B3 B9 B11 37.6(4)
B8 B7 B11 Br1 110.3(4)
B8 B7 B11 B6 -139.0(4)
B8 B7 B11 B9 -36.9(4)
B8 B7 B11 B10 -101.1(5)
B8 B9 B10 B4 102.1(4)
B8 B9 B10 B5 63.6(5)
B8 B9 B10 B6 0.3(5)
B8 B9 B10 B11 -36.5(4)
B8 B9 B11 Br1 -109.7(5)
B8 B9 B11 B6 101.7(4)
B8 B9 B11 B7 37.0(4)
B8 B9 B11 B10 139.0(4)
B9 B3 B4 C1 134.3(4)
B9 B3 B4 C22 -115.6(5)
B9 B3 B4 B5 99.3(5)
B9 B3 B4 B10 37.5(4)
B9 B3 B8 B2 -138.9(4)
B9 B3 B8 B7 -100.6(4)
B9 B3 B8 B11 -37.5(4)
B9 B4 B5 C1 97.6(4)
B9 B4 B5 B1 64.6(5)
B9 B4 B5 B6 -0.4(5)
B9 B4 B5 B10 -37.6(4)
B9 B4 B10 B5 137.6(4)
B9 B4 B10 B6 101.0(5)
B9 B4 B10 B11 37.5(4)
B9 B8 B11 Br1 111.2(4)
B9 B8 B11 B6 -101.6(5)
B9 B8 B11 B7 -138.9(4)
B9 B8 B11 B10 -37.0(4)
B9 B10 B11 Br1 -111.0(5)
B9 B10 B11 B6 138.9(4)
B9 B10 B11 B7 101.0(4)
B9 B10 B11 B8 36.8(4)
B10 B4 B5 C1 135.2(4)
B10 B4 B5 B1 102.2(5)
B10 B4 B5 B6 37.2(4)
B10 B4 B9 B3 -138.0(4)
B10 B4 B9 B8 -99.6(5)
B10 B4 B9 B11 -36.3(4)
B10 B5 B6 B1 138.3(4)
B10 B5 B6 B7 100.7(4)
B10 B5 B6 B11 36.9(4)
B10 B6 B7 B1 101.2(4)
B10 B6 B7 B2 63.1(5)
B10 B6 B7 B8 -0.5(5)
B10 B6 B7 B11 -37.2(4)
B10 B6 B11 Br1 -111.6(5)
B10 B6 B11 B7 138.3(4)
B10 B6 B11 B8 101.2(5)
B10 B6 B11 B9 37.3(4)
B10 B9 B11 Br1 111.2(5)
B10 B9 B11 B6 -37.4(4)
B10 B9 B11 B7 -102.1(5)
B10 B9 B11 B8 -139.0(4)
B11 B6 B7 B1 138.4(4)
B11 B6 B7 B2 100.3(4)
B11 B6 B7 B8 36.6(4)
B11 B6 B10 B4 -101.2(5)
B11 B6 B10 B5 -138.5(4)
B11 B6 B10 B9 -37.2(4)
B11 B7 B8 B2 138.8(4)
B11 B7 B8 B3 100.0(4)
B11 B7 B8 B9 36.8(4)
B11 B8 B9 B3 137.9(4)
B11 B8 B9 B4 99.2(4)
B11 B8 B9 B10 36.0(4)
B11 B9 B10 B4 138.6(4)
B11 B9 B10 B5 100.0(5)
B11 B9 B10 B6 36.8(4)
C27 N2 C29 C30 -50.4(13)
C27 N2 C31 C32 178.7(11)
C27 N2 C33 C34 54.7(12)
C29 N2 C27 C28 -62.9(11)
C29 N2 C31 C32 58.6(13)
C29 N2 C33 C34 179.0(10)
C31 N2 C27 C28 -179.8(10)
C31 N2 C29 C30 64.7(13)
C31 N2 C33 C34 -65.0(11)
C33 N2 C27 C28 57.0(12)
C33 N2 C29 C30 -176.9(11)
C33 N2 C31 C32 -55.1(13)
